data_7160328
loop_
_publ_author_name
'Caletkov&#xe1;, O&#x13e;ga'
'Pin&#x10d;ekov&#xe1;, Lucia'
'Nov&#xe1;&#x10d;ikov&#xe1;, Jana'
'Gyepes, R&#xf3;bert'
'Olejn&#xed;kov&#xe1;, Petra'
'P&#xf4;bi&#x161;, Peter'
'Kan&#x10f;&#xe1;rov&#xe1;, Helena'
'Berke&#x161;, Du&#x161;an'

_publ_section_title
;
 A novel 1-benzoazepine-derived Michael acceptor and its hetero-adducts
 active against MRSA.
;
_journal_issue 48
_journal_name_full 'Organic &amp; biomolecular chemistry'
_journal_page_first 9394
_journal_page_last 9402
_journal_paper_doi 10.1039/d4ob01501k
_journal_volume 22
_journal_year 2024
_chemical_formula_moiety 'C18 H15 N O6 S'
_chemical_formula_sum 'C18 H15 N O6 S'
_chemical_formula_weight 373.37
_space_group_crystal_system triclinic
_space_group_IT_number 2
_space_group_name_Hall '-P 1'
_space_group_name_H-M_alt 'P -1'
_atom_sites_solution_hydrogens mixed
_atom_sites_solution_primary direct
_audit_creation_method SHELXL-2019/3
_audit_update_record
;
2024-06-06 deposited with the CCDC.	2024-10-25 downloaded from the CCDC.
;
_cell_angle_alpha 79.4250(10)
_cell_angle_beta 83.4650(10)
_cell_angle_gamma 80.5630(10)
_cell_formula_units_Z 2
_cell_length_a 8.2738(4)
_cell_length_b 9.7141(5)
_cell_length_c 10.3106(5)
_cell_measurement_reflns_used 9975
_cell_measurement_temperature 120(2)
_cell_measurement_theta_max 72.1420
_cell_measurement_theta_min 4.3786
_cell_volume 800.59(7)
_computing_structure_refinement 'SHELXL-2019/2 (Sheldrick, 2019)'
_computing_structure_solution 'SHELXT 2018/2 (Sheldrick, 2018)'
_diffrn_ambient_temperature 120(2)
_diffrn_measured_fraction_theta_full 0.992
_diffrn_measured_fraction_theta_max 0.991
_diffrn_measurement_device 'Bruker D8 VENTURE'
_diffrn_measurement_device_type '\k-geometry diffractometer'
_diffrn_radiation_type CuK\a
_diffrn_radiation_wavelength 1.54178
_diffrn_reflns_av_R_equivalents 0.0323
_diffrn_reflns_av_unetI/netI 0.0334
_diffrn_reflns_Laue_measured_fraction_full 0.992
_diffrn_reflns_Laue_measured_fraction_max 0.991
_diffrn_reflns_limit_h_max 10
_diffrn_reflns_limit_h_min -10
_diffrn_reflns_limit_k_max 11
_diffrn_reflns_limit_k_min -11
_diffrn_reflns_limit_l_max 12
_diffrn_reflns_limit_l_min -12
_diffrn_reflns_number 17432
_diffrn_reflns_point_group_measured_fraction_full 0.992
_diffrn_reflns_point_group_measured_fraction_max 0.991
_diffrn_reflns_theta_full 67.679
_diffrn_reflns_theta_max 72.135
_diffrn_reflns_theta_min 4.378
_exptl_absorpt_coefficient_mu 2.147
_exptl_absorpt_correction_T_max 0.82
_exptl_absorpt_correction_T_min 0.64
_exptl_absorpt_correction_type multi-scan
_exptl_absorpt_process_details
;
Krause, L., Herbst-Irmer, R., Sheldrick, G. M., Stalke, D. (2015).
"Comparison of silver and molybdenum microfocus X-ray sources for
single-crystal structure determination"
J. Appl. Cryst. 48, 3-10.
doi:10.1107/S1600576714022985
;
_exptl_crystal_colour colourless
_exptl_crystal_density_diffrn 1.549
_exptl_crystal_description prism
_exptl_crystal_F_000 388
_exptl_crystal_size_max 0.546
_exptl_crystal_size_mid 0.176
_exptl_crystal_size_min 0.095
_refine_diff_density_max 0.402
_refine_diff_density_min -0.445
_refine_diff_density_rms 0.062
_refine_ls_extinction_method none
_refine_ls_goodness_of_fit_ref 1.077
_refine_ls_hydrogen_treatment mixed
_refine_ls_matrix_type full
_refine_ls_number_parameters 243
_refine_ls_number_reflns 3118
_refine_ls_number_restraints 0
_refine_ls_restrained_S_all 1.077
_refine_ls_R_factor_all 0.0320
_refine_ls_R_factor_gt 0.0318
_refine_ls_shift/su_max 0.001
_refine_ls_shift/su_mean 0.000
_refine_ls_structure_factor_coef Fsqd
_refine_ls_weighting_details 'w=1/[\s^2^(Fo^2^)+(0.0310P)^2^+0.4914P] where P=(Fo^2^+2Fc^2^)/3'
_refine_ls_weighting_scheme calc
_refine_ls_wR_factor_gt 0.0810
_refine_ls_wR_factor_ref 0.0811
_reflns_Friedel_coverage 0.000
_reflns_number_gt 3087
_reflns_number_total 3118
_reflns_threshold_expression 'I > 2\s(I)'
_cod_data_source_file d4ob01501k2.cif
_cod_data_source_block dbt11
_cod_depositor_comments
;
The following automatic conversions were performed:

data item '_exptl_absorpt_correction_type' value 'Multi-Scan' was
changed to 'multi-scan' in accordance with the
/home/data/users/saulius/crontab/automatic-downloads/current/RSC/lib/dictionaries/cif_core.dic
dictionary named 'cif_core.dic' version 2.4.2 last updated on
2011-04-26.

Automatic conversion script
Id: cif_fix_values 8170 2020-07-09 18:12:32Z antanas 
;
_cod_database_code 7160328
_shelx_shelxl_version_number 2019/3
_shelx_space_group_comment
;
The symmetry employed for this shelxl refinement is uniquely defined
by the following loop, which should always be used as a source of
symmetry information in preference to the above space-group names.
They are only intended as comments.
;
_shelx_estimated_absorpt_t_min 0.387
_shelx_estimated_absorpt_t_max 0.822

loop_
_space_group_symop_operation_xyz
'x, y, z'
'-x, -y, -z'

loop_
_atom_site_label
_atom_site_type_symbol
_atom_site_fract_x
_atom_site_fract_y
_atom_site_fract_z
_atom_site_U_iso_or_equiv
_atom_site_adp_type
_atom_site_occupancy
_atom_site_site_symmetry_order
_atom_site_calc_flag
_atom_site_refinement_flags_posn
_atom_site_refinement_flags_adp
_atom_site_refinement_flags_occupancy
_atom_site_disorder_assembly
_atom_site_disorder_group
C1 C 0.70898(16) 0.48864(14) 0.24656(13) 0.0149(3) Uani 1 1 d . . . . .
C2 C 0.88101(16) 0.47301(13) 0.22205(13) 0.0147(3) Uani 1 1 d . . . . .
C3 C 0.95462(17) 0.38981(14) 0.12687(14) 0.0182(3) Uani 1 1 d . . . . .
H3 H 1.070859 0.377334 0.109370 0.022 Uiso 1 1 calc R U . . .
C4 C 0.86263(19) 0.32582(16) 0.05825(14) 0.0233(3) Uani 1 1 d . . . . .
H4 H 0.915280 0.269755 -0.005199 0.028 Uiso 1 1 calc R U . . .
C5 C 0.69289(19) 0.34395(17) 0.08258(15) 0.0251(3) Uani 1 1 d . . . . .
H5 H 0.628694 0.300755 0.035331 0.030 Uiso 1 1 calc R U . . .
C6 C 0.61692(18) 0.42506(16) 0.17581(14) 0.0202(3) Uani 1 1 d . . . . .
H6 H 0.500498 0.437505 0.191704 0.024 Uiso 1 1 calc R U . . .
C7 C 0.99187(16) 0.53259(14) 0.29197(13) 0.0144(3) Uani 1 1 d . . . . .
O1 O 1.14326(12) 0.45863(10) 0.28979(10) 0.0199(2) Uani 1 1 d . . . . .
H1 H 1.203(2) 0.508(2) 0.3361(19) 0.030 Uiso 1 1 d . U . . .
C8 C 0.95462(15) 0.65048(14) 0.35241(13) 0.0136(3) Uani 1 1 d . . . . .
C9 C 0.78716(15) 0.73870(13) 0.35771(13) 0.0135(3) Uani 1 1 d . . . . .
H9 H 0.790406 0.803245 0.422281 0.016 Uiso 1 1 calc R U . . .
S1 S 0.75496(4) 0.85445(3) 0.19900(3) 0.01528(11) Uani 1 1 d . . . . .
C10 C 0.65039(15) 0.65213(14) 0.41442(12) 0.0135(3) Uani 1 1 d . . . . .
N1 N 0.61861(14) 0.55269(12) 0.34973(11) 0.0151(2) Uani 1 1 d . . . . .
H1N H 0.541(2) 0.509(2) 0.3875(19) 0.026(5) Uiso 1 1 d . . . . .
O2 O 0.57285(11) 0.67297(10) 0.51981(9) 0.0170(2) Uani 1 1 d . . . . .
C11 C 1.08538(16) 0.69242(14) 0.41484(13) 0.0146(3) Uani 1 1 d . . . . .
O3 O 1.22802(11) 0.63051(10) 0.41269(10) 0.0198(2) Uani 1 1 d . . . . .
O4 O 1.03924(11) 0.80400(10) 0.47541(10) 0.0176(2) Uani 1 1 d . . . . .
C12 C 1.16675(17) 0.84719(15) 0.53880(14) 0.0198(3) Uani 1 1 d . . . . .
H12A H 1.195953 0.775978 0.616207 0.030 Uiso 1 1 calc R U . . .
H12B H 1.126000 0.938599 0.566943 0.030 Uiso 1 1 calc R U . . .
H12C H 1.264140 0.856086 0.475922 0.030 Uiso 1 1 calc R U . . .
O5 O 0.77727(13) 0.77031(11) 0.09566(10) 0.0227(2) Uani 1 1 d . . . . .
O6 O 0.85779(12) 0.96185(11) 0.19290(11) 0.0255(2) Uani 1 1 d . . . . .
C13 C 0.54675(16) 0.93206(14) 0.21297(13) 0.0144(3) Uani 1 1 d . . . . .
C14 C 0.50114(17) 1.05312(15) 0.26992(14) 0.0195(3) Uani 1 1 d . . . . .
H14 H 0.580498 1.092456 0.305712 0.023 Uiso 1 1 calc R U . . .
C15 C 0.33751(18) 1.11581(15) 0.27373(15) 0.0235(3) Uani 1 1 d . . . . .
H15 H 0.304030 1.198690 0.312321 0.028 Uiso 1 1 calc R U . . .
C16 C 0.22326(17) 1.05698(16) 0.22101(15) 0.0224(3) Uani 1 1 d . . . . .
H16 H 0.111803 1.100845 0.222655 0.027 Uiso 1 1 calc R U . . .
C17 C 0.26944(18) 0.93542(17) 0.16612(16) 0.0246(3) Uani 1 1 d . . . . .
H17 H 0.189722 0.895467 0.131398 0.030 Uiso 1 1 calc R U . . .
C18 C 0.43243(18) 0.87174(15) 0.16178(15) 0.0208(3) Uani 1 1 d . . . . .
H18 H 0.465253 0.788072 0.124320 0.025 Uiso 1 1 calc R U . . .

loop_
_atom_site_aniso_label
_atom_site_aniso_U_11
_atom_site_aniso_U_22
_atom_site_aniso_U_33
_atom_site_aniso_U_23
_atom_site_aniso_U_13
_atom_site_aniso_U_12
C1 0.0175(6) 0.0137(6) 0.0131(6) -0.0004(5) -0.0007(5) -0.0037(5)
C2 0.0167(6) 0.0113(6) 0.0151(6) 0.0004(5) -0.0013(5) -0.0020(5)
C3 0.0187(7) 0.0155(7) 0.0191(7) -0.0012(5) 0.0009(5) -0.0021(5)
C4 0.0290(8) 0.0222(7) 0.0202(7) -0.0090(6) 0.0030(6) -0.0054(6)
C5 0.0283(8) 0.0305(8) 0.0217(7) -0.0112(6) -0.0025(6) -0.0119(6)
C6 0.0175(7) 0.0257(7) 0.0195(7) -0.0053(6) -0.0015(5) -0.0075(6)
C7 0.0114(6) 0.0143(6) 0.0156(6) 0.0017(5) -0.0003(5) -0.0013(5)
O1 0.0132(5) 0.0187(5) 0.0276(5) -0.0071(4) -0.0041(4) 0.0031(4)
C8 0.0099(6) 0.0140(6) 0.0158(6) 0.0002(5) -0.0007(5) -0.0022(5)
C9 0.0113(6) 0.0128(6) 0.0162(6) -0.0018(5) -0.0017(5) -0.0017(5)
S1 0.01106(17) 0.01438(17) 0.01798(18) 0.00138(12) -0.00030(11) -0.00011(12)
C10 0.0094(6) 0.0159(6) 0.0145(6) -0.0008(5) -0.0031(5) -0.0002(5)
N1 0.0114(5) 0.0202(6) 0.0150(5) -0.0040(4) 0.0017(4) -0.0067(4)
O2 0.0137(5) 0.0222(5) 0.0160(5) -0.0055(4) 0.0013(4) -0.0044(4)
C11 0.0136(6) 0.0127(6) 0.0163(6) 0.0020(5) -0.0016(5) -0.0029(5)
O3 0.0115(5) 0.0193(5) 0.0290(5) -0.0042(4) -0.0058(4) -0.0004(4)
O4 0.0143(5) 0.0168(5) 0.0236(5) -0.0058(4) -0.0052(4) -0.0027(4)
C12 0.0193(7) 0.0173(7) 0.0252(7) -0.0031(5) -0.0087(5) -0.0058(5)
O5 0.0239(5) 0.0226(5) 0.0167(5) -0.0010(4) 0.0020(4) 0.0054(4)
O6 0.0156(5) 0.0212(5) 0.0366(6) 0.0070(4) -0.0039(4) -0.0063(4)
C13 0.0126(6) 0.0133(6) 0.0160(6) -0.0001(5) -0.0023(5) -0.0004(5)
C14 0.0192(7) 0.0156(7) 0.0251(7) -0.0043(5) -0.0050(5) -0.0034(5)
C15 0.0241(7) 0.0157(7) 0.0292(8) -0.0058(6) -0.0007(6) 0.0031(6)
C16 0.0137(6) 0.0230(7) 0.0258(7) 0.0028(6) -0.0012(5) 0.0034(5)
C17 0.0177(7) 0.0277(8) 0.0301(8) -0.0040(6) -0.0096(6) -0.0044(6)
C18 0.0195(7) 0.0194(7) 0.0253(7) -0.0080(6) -0.0064(6) -0.0003(5)

loop_
_atom_type_symbol
_atom_type_description
_atom_type_scat_dispersion_real
_atom_type_scat_dispersion_imag
_atom_type_scat_source
C C 0.0181 0.0091 'International Tables Vol C Tables 4.2.6.8 and 6.1.1.4'
H H 0.0000 0.0000 'International Tables Vol C Tables 4.2.6.8 and 6.1.1.4'
N N 0.0311 0.0180 'International Tables Vol C Tables 4.2.6.8 and 6.1.1.4'
O O 0.0492 0.0322 'International Tables Vol C Tables 4.2.6.8 and 6.1.1.4'
S S 0.3331 0.5567 'International Tables Vol C Tables 4.2.6.8 and 6.1.1.4'

loop_
_geom_angle_atom_site_label_1
_geom_angle_atom_site_label_2
_geom_angle_atom_site_label_3
_geom_angle
_geom_angle_site_symmetry_1
_geom_angle_site_symmetry_3
_geom_angle_publ_flag
C6 C1 C2 120.00(12) . . ?
C6 C1 N1 114.91(12) . . ?
C2 C1 N1 124.73(12) . . ?
C1 C2 C3 117.80(12) . . ?
C1 C2 C7 125.10(12) . . ?
C3 C2 C7 117.06(12) . . ?
C4 C3 C2 121.83(13) . . ?
C4 C3 H3 119.1 . . ?
C2 C3 H3 119.1 . . ?
C3 C4 C5 119.53(13) . . ?
C3 C4 H4 120.2 . . ?
C5 C4 H4 120.2 . . ?
C6 C5 C4 119.96(13) . . ?
C6 C5 H5 120.0 . . ?
C4 C5 H5 120.0 . . ?
C5 C6 C1 120.86(13) . . ?
C5 C6 H6 119.6 . . ?
C1 C6 H6 119.6 . . ?
O1 C7 C8 120.98(12) . . ?
O1 C7 C2 111.75(11) . . ?
C8 C7 C2 127.27(12) . . ?
C7 O1 H1 103.9(12) . . ?
C7 C8 C11 118.15(11) . . ?
C7 C8 C9 123.61(12) . . ?
C11 C8 C9 118.24(11) . . ?
C8 C9 C10 113.03(10) . . ?
C8 C9 S1 110.44(9) . . ?
C10 C9 S1 115.75(9) . . ?
C8 C9 H9 105.6 . . ?
C10 C9 H9 105.6 . . ?
S1 C9 H9 105.6 . . ?
O5 S1 O6 119.26(7) . . ?
O5 S1 C13 108.19(6) . . ?
O6 S1 C13 109.13(6) . . ?
O5 S1 C9 109.33(6) . . ?
O6 S1 C9 104.94(6) . . ?
C13 S1 C9 105.10(6) . . ?
O2 C10 N1 121.35(12) . . ?
O2 C10 C9 119.25(12) . . ?
N1 C10 C9 119.40(11) . . ?
C10 N1 C1 131.77(12) . . ?
C10 N1 H1N 113.8(13) . . ?
C1 N1 H1N 113.1(13) . . ?
O3 C11 O4 121.51(12) . . ?
O3 C11 C8 123.60(12) . . ?
O4 C11 C8 114.90(11) . . ?
C11 O4 C12 115.92(10) . . ?
O4 C12 H12A 109.5 . . ?
O4 C12 H12B 109.5 . . ?
H12A C12 H12B 109.5 . . ?
O4 C12 H12C 109.5 . . ?
H12A C12 H12C 109.5 . . ?
H12B C12 H12C 109.5 . . ?
C18 C13 C14 121.47(12) . . ?
C18 C13 S1 118.27(10) . . ?
C14 C13 S1 120.23(10) . . ?
C13 C14 C15 118.93(13) . . ?
C13 C14 H14 120.5 . . ?
C15 C14 H14 120.5 . . ?
C16 C15 C14 119.78(13) . . ?
C16 C15 H15 120.1 . . ?
C14 C15 H15 120.1 . . ?
C17 C16 C15 120.86(13) . . ?
C17 C16 H16 119.6 . . ?
C15 C16 H16 119.6 . . ?
C16 C17 C18 119.92(13) . . ?
C16 C17 H17 120.0 . . ?
C18 C17 H17 120.0 . . ?
C13 C18 C17 119.03(13) . . ?
C13 C18 H18 120.5 . . ?
C17 C18 H18 120.5 . . ?

loop_
_geom_bond_atom_site_label_1
_geom_bond_atom_site_label_2
_geom_bond_distance
_geom_bond_site_symmetry_2
_geom_bond_publ_flag
C1 C6 1.3928(19) . ?
C1 C2 1.4051(19) . ?
C1 N1 1.4095(17) . ?
C2 C3 1.4074(19) . ?
C2 C7 1.4744(18) . ?
C3 C4 1.380(2) . ?
C3 H3 0.9500 . ?
C4 C5 1.386(2) . ?
C4 H4 0.9500 . ?
C5 C6 1.385(2) . ?
C5 H5 0.9500 . ?
C6 H6 0.9500 . ?
C7 O1 1.3379(16) . ?
C7 C8 1.3775(19) . ?
O1 H1 0.96(2) . ?
C8 C11 1.4663(18) . ?
C8 C9 1.5059(17) . ?
C9 C10 1.5201(17) . ?
C9 S1 1.8272(13) . ?
C9 H9 1.0000 . ?
S1 O5 1.4362(11) . ?
S1 O6 1.4391(11) . ?
S1 C13 1.7647(13) . ?
C10 O2 1.2300(16) . ?
C10 N1 1.3442(17) . ?
N1 H1N 0.85(2) . ?
C11 O3 1.2334(16) . ?
C11 O4 1.3301(17) . ?
O4 C12 1.4557(16) . ?
C12 H12A 0.9800 . ?
C12 H12B 0.9800 . ?
C12 H12C 0.9800 . ?
C13 C18 1.3876(19) . ?
C13 C14 1.3884(19) . ?
C14 C15 1.390(2) . ?
C14 H14 0.9500 . ?
C15 C16 1.387(2) . ?
C15 H15 0.9500 . ?
C16 C17 1.382(2) . ?
C16 H16 0.9500 . ?
C17 C18 1.388(2) . ?
C17 H17 0.9500 . ?
C18 H18 0.9500 . ?

loop_
_geom_hbond_atom_site_label_D
_geom_hbond_atom_site_label_H
_geom_hbond_atom_site_label_A
_geom_hbond_distance_DH
_geom_hbond_distance_HA
_geom_hbond_distance_DA
_geom_hbond_angle_DHA
_geom_hbond_site_symmetry_A
_geom_hbond_publ_flag
O1 H1 O3 0.96(2) 1.60(2) 2.4996(14) 155.5(18) . yes
C9 H9 O4 1.00 2.19 2.7419(16) 113.0 . yes
N1 H1N O2 0.85(2) 2.16(2) 2.9488(15) 156.1(17) 2_666 yes
C12 H12B O4 0.98 2.63 3.5196(17) 150.8 2_776 yes

loop_
_geom_torsion_atom_site_label_1
_geom_torsion_atom_site_label_2
_geom_torsion_atom_site_label_3
_geom_torsion_atom_site_label_4
_geom_torsion
_geom_torsion_site_symmetry_1
_geom_torsion_site_symmetry_2
_geom_torsion_site_symmetry_3
_geom_torsion_site_symmetry_4
_geom_torsion_publ_flag
C6 C1 C2 C3 -1.22(19) . . . . ?
N1 C1 C2 C3 171.48(12) . . . . ?
C6 C1 C2 C7 -178.75(13) . . . . ?
N1 C1 C2 C7 -6.1(2) . . . . ?
C1 C2 C3 C4 0.5(2) . . . . ?
C7 C2 C3 C4 178.22(13) . . . . ?
C2 C3 C4 C5 0.3(2) . . . . ?
C3 C4 C5 C6 -0.4(2) . . . . ?
C4 C5 C6 C1 -0.3(2) . . . . ?
C2 C1 C6 C5 1.2(2) . . . . ?
N1 C1 C6 C5 -172.22(13) . . . . ?
C1 C2 C7 O1 154.80(12) . . . . ?
C3 C2 C7 O1 -22.75(16) . . . . ?
C1 C2 C7 C8 -26.3(2) . . . . ?
C3 C2 C7 C8 156.16(13) . . . . ?
O1 C7 C8 C11 -0.24(19) . . . . ?
C2 C7 C8 C11 -179.06(12) . . . . ?
O1 C7 C8 C9 179.66(11) . . . . ?
C2 C7 C8 C9 0.8(2) . . . . ?
C7 C8 C9 C10 53.82(17) . . . . ?
C11 C8 C9 C10 -126.27(12) . . . . ?
C7 C8 C9 S1 -77.64(14) . . . . ?
C11 C8 C9 S1 102.26(12) . . . . ?
C8 C9 S1 O5 56.37(10) . . . . ?
C10 C9 S1 O5 -73.67(11) . . . . ?
C8 C9 S1 O6 -72.66(10) . . . . ?
C10 C9 S1 O6 157.31(10) . . . . ?
C8 C9 S1 C13 172.29(9) . . . . ?
C10 C9 S1 C13 42.26(11) . . . . ?
C8 C9 C10 O2 115.03(13) . . . . ?
S1 C9 C10 O2 -116.20(12) . . . . ?
C8 C9 C10 N1 -63.78(15) . . . . ?
S1 C9 C10 N1 65.00(14) . . . . ?
O2 C10 N1 C1 -164.45(13) . . . . ?
C9 C10 N1 C1 14.3(2) . . . . ?
C6 C1 N1 C10 -160.00(14) . . . . ?
C2 C1 N1 C10 27.0(2) . . . . ?
C7 C8 C11 O3 2.3(2) . . . . ?
C9 C8 C11 O3 -177.62(12) . . . . ?
C7 C8 C11 O4 -177.66(11) . . . . ?
C9 C8 C11 O4 2.43(17) . . . . ?
O3 C11 O4 C12 -0.29(18) . . . . ?
C8 C11 O4 C12 179.67(11) . . . . ?
O5 S1 C13 C18 19.94(13) . . . . ?
O6 S1 C13 C18 151.13(11) . . . . ?
C9 S1 C13 C18 -96.77(12) . . . . ?
O5 S1 C13 C14 -157.93(11) . . . . ?
O6 S1 C13 C14 -26.75(13) . . . . ?
C9 S1 C13 C14 85.35(12) . . . . ?
C18 C13 C14 C15 -0.9(2) . . . . ?
S1 C13 C14 C15 176.89(11) . . . . ?
C13 C14 C15 C16 0.0(2) . . . . ?
C14 C15 C16 C17 0.9(2) . . . . ?
C15 C16 C17 C18 -0.8(2) . . . . ?
C14 C13 C18 C17 1.0(2) . . . . ?
S1 C13 C18 C17 -176.89(11) . . . . ?
C16 C17 C18 C13 -0.1(2) . . . . ?
